data_2018223
loop_
_publ_author_name
'Akerman, Matthew'
'Akerman, Kate'
'Jaganyi, Deogratius'
'Reddy, Desigan'

_publ_section_title
;
 (1<i>H</i>-Pyrazole-\k<i>N</i>^2^)(2,2':6',2''-terpyridine-\k^3^<i>N</i>,<i>N</i>',<i>N</i>'')platinum(II)
 bis(perchlorate) nitromethane monosolvate
;
_journal_coeditor_code OV3005
_journal_issue 9
_journal_name_full 'Acta Crystallographica Section C'
_journal_page_first m290
_journal_page_last m292
_journal_paper_doi 10.1107/S0108270111026011
_journal_volume 67
_journal_year 2011
_chemical_formula_iupac '[Pt (C15 H11 N3) (C3 H4 N2)] (Cl O4)2, C H3 N O2'
_chemical_formula_moiety 'C18 H15 N5 Pt 2+, 2(Cl O4 -), C H3 N O2'
_chemical_formula_sum 'C19 H18 Cl2 N6 O10 Pt'
_chemical_formula_weight 756.38
_chemical_name_common '[Pt(terpy)(pyz)](ClO4)2(CH3NO2)'
_chemical_name_systematic
;
(1<i>H</i>-Pyrazole-\k<i>N</i>^2^)(2,2':6',2''-terpyridine-
\k^3^<i>N</i>,<i>N</i>',<i>N</i>'')platinum(II) bis(perchlorate)
nitromethane monosolvate
;
_space_group_IT_number 14
_symmetry_cell_setting monoclinic
_symmetry_space_group_name_Hall '-P 2ybc'
_symmetry_space_group_name_H-M 'P 1 21/c 1'
_atom_sites_solution_hydrogens geom
_atom_sites_solution_primary direct
_atom_sites_solution_secondary difmap
_audit_creation_method SHELXL-97
_cell_angle_alpha 90.000
_cell_angle_beta 111.311(5)
_cell_angle_gamma 90.000
_cell_formula_units_Z 4
_cell_length_a 16.351(5)
_cell_length_b 11.534(4)
_cell_length_c 14.075(5)
_cell_measurement_reflns_used 4879
_cell_measurement_temperature 296(2)
_cell_measurement_theta_max 26
_cell_measurement_theta_min 2.9
_cell_volume 2472.9(14)
_computing_cell_refinement 'CrysAlis CCD (Oxford Diffraction, 2008)'
_computing_data_collection 'CrysAlis CCD (Oxford Diffraction, 2008)'
_computing_data_reduction 'CrysAlis RED (Oxford Diffraction, 2008)'
_computing_molecular_graphics 'WinGX (Farrugia, 1999)'
_computing_publication_material 'WinGX (Farrugia, 1999)'
_computing_structure_refinement 'SHELXL97 (Sheldrick, 2008)'
_computing_structure_solution 'SHELXS97 (Sheldrick, 2008)'
_diffrn_ambient_temperature 296(2)
_diffrn_measured_fraction_theta_full 0.998
_diffrn_measured_fraction_theta_max 0.998
_diffrn_measurement_device_type 'Oxford Diffraction Xcalibur2 CCD'
_diffrn_measurement_method '\w scans at fixed \q angles'
_diffrn_radiation_monochromator graphite
_diffrn_radiation_source 'fine-focus sealed tube'
_diffrn_radiation_type MoK\a
_diffrn_radiation_wavelength 0.71073
_diffrn_reflns_av_R_equivalents 0.0566
_diffrn_reflns_av_sigmaI/netI 0.0434
_diffrn_reflns_limit_h_max 19
_diffrn_reflns_limit_h_min -20
_diffrn_reflns_limit_k_max 14
_diffrn_reflns_limit_k_min -14
_diffrn_reflns_limit_l_max 17
_diffrn_reflns_limit_l_min -11
_diffrn_reflns_number 16387
_diffrn_reflns_theta_full 25.00
_diffrn_reflns_theta_max 26.04
_diffrn_reflns_theta_min 2.90
_diffrn_standards_decay_% 0
_diffrn_standards_interval_count 0
_diffrn_standards_interval_time 0
_diffrn_standards_number 0
_exptl_absorpt_coefficient_mu 5.957
_exptl_absorpt_correction_T_max 0.3821
_exptl_absorpt_correction_T_min 0.1244
_exptl_absorpt_correction_type multi-scan
_exptl_absorpt_process_details '(Blessing, 1995)'
_exptl_crystal_colour yellow
_exptl_crystal_density_diffrn 2.032
_exptl_crystal_density_method 'not measured'
_exptl_crystal_description needle
_exptl_crystal_F_000 1464
_exptl_crystal_size_max 0.60
_exptl_crystal_size_mid 0.40
_exptl_crystal_size_min 0.20
_refine_diff_density_max 2.239
_refine_diff_density_min -1.681
_refine_ls_extinction_coef 0.0028(3)
_refine_ls_extinction_expression Fc^*^=kFc[1+0.001xFc^2^\l^3^/sin(2\q)]^-1/4^
_refine_ls_extinction_method 'SHELXL97 (Sheldrick, 2008)'
_refine_ls_goodness_of_fit_ref 1.023
_refine_ls_hydrogen_treatment constr
_refine_ls_matrix_type full
_refine_ls_number_parameters 339
_refine_ls_number_reflns 4877
_refine_ls_number_restraints 49
_refine_ls_restrained_S_all 1.033
_refine_ls_R_factor_all 0.0582
_refine_ls_R_factor_gt 0.0466
_refine_ls_shift/su_max 0.004
_refine_ls_shift/su_mean 0.000
_refine_ls_structure_factor_coef Fsqd
_refine_ls_weighting_details 'calc w=1/[\s^2^(Fo^2^)+(0.0910P)^2^+0.0000P] where P=(Fo^2^+2Fc^2^)/3'
_refine_ls_weighting_scheme calc
_refine_ls_wR_factor_gt 0.1253
_refine_ls_wR_factor_ref 0.1312
_reflns_number_gt 3848
_reflns_number_total 4877
_reflns_threshold_expression >2\s(I)
_cod_data_source_file ov3005.cif
_cod_data_source_block I
_cod_original_sg_symbol_H-M 'P 21/c'
_cod_database_code 2018223
_cod_database_fobs_code 2018223

loop_
_symmetry_equiv_pos_as_xyz
'x, y, z'
'-x, y+1/2, -z+1/2'
'-x, -y, -z'
'x, -y-1/2, z-1/2'

loop_
_atom_site_type_symbol
_atom_site_label
_atom_site_fract_x
_atom_site_fract_y
_atom_site_fract_z
_atom_site_U_iso_or_equiv
_atom_site_adp_type
_atom_site_calc_flag
_atom_site_refinement_flags
_atom_site_occupancy
_atom_site_symmetry_multiplicity
Pt Pt1 0.771959(17) 0.29071(2) 0.081761(19) 0.04125(15) Uani d . 1 1
C C1 0.6910(5) 0.1477(8) 0.2054(7) 0.061(2) Uani d . 1 1
H H1 0.6725 0.2169 0.2248 0.073 Uiso calc R 1 1
C C2 0.6705(6) 0.0482(9) 0.2401(7) 0.073(3) Uani d . 1 1
H H2 0.6385 0.0498 0.2829 0.088 Uiso calc R 1 1
C C3 0.6957(6) -0.0543(9) 0.2140(8) 0.077(3) Uani d . 1 1
H H3 0.6805 -0.1236 0.2369 0.092 Uiso calc R 1 1
C C4 0.7438(6) -0.0538(8) 0.1534(7) 0.071(3) Uani d . 1 1
H H4 0.7631 -0.1232 0.1353 0.085 Uiso calc R 1 1
C C5 0.7637(5) 0.0490(6) 0.1191(6) 0.0480(16) Uani d . 1 1
C C6 0.8144(5) 0.0607(7) 0.0508(6) 0.0512(18) Uani d . 1 1
C C7 0.8485(5) -0.0262(7) 0.0087(7) 0.062(2) Uani d . 1 1
H H7 0.8425 -0.1034 0.0240 0.074 Uiso calc R 1 1
C C8 0.8902(6) 0.0013(9) -0.0541(8) 0.074(3) Uani d . 1 1
H H8 0.9122 -0.0573 -0.0834 0.089 Uiso calc R 1 1
C C9 0.9013(5) 0.1188(8) -0.0766(6) 0.058(2) Uani d . 1 1
H H9 0.9309 0.1385 -0.1196 0.070 Uiso calc R 1 1
C C11 0.8689(5) 0.3284(7) -0.0477(6) 0.0513(18) Uani d . 1 1
C C12 0.9104(5) 0.3813(7) -0.1045(6) 0.059(2) Uani d . 1 1
H H12 0.9396 0.3374 -0.1377 0.071 Uiso calc R 1 1
C C13 0.9087(6) 0.4989(8) -0.1119(7) 0.068(2) Uani d . 1 1
H H13 0.9366 0.5360 -0.1504 0.082 Uiso calc R 1 1
C C14 0.8650(6) 0.5631(8) -0.0615(7) 0.064(2) Uani d . 1 1
H H14 0.8636 0.6436 -0.0655 0.076 Uiso calc R 1 1
C C15 0.8238(6) 0.5059(7) -0.0059(6) 0.0547(19) Uani d . 1 1
H H15 0.7933 0.5488 0.0265 0.066 Uiso calc R 1 1
C C16 0.5985(7) 0.5049(9) 0.1483(8) 0.077(3) Uani d . 1 1
H H16 0.5411 0.5218 0.1419 0.093 Uiso calc R 1 1
C C17 0.6674(9) 0.5637(9) 0.2017(8) 0.090(4) Uani d . 1 1
H H17 0.6693 0.6312 0.2386 0.107 Uiso calc R 1 1
C C10 0.8673(5) 0.2010(6) -0.0333(6) 0.0480(18) Uani d . 1 1
C C18 0.7394(7) 0.5028(7) 0.1920(7) 0.069(3) Uani d . 1 1
H H18 0.7982 0.5227 0.2237 0.083 Uiso calc R 1 1
N N1 0.7359(4) 0.1519(6) 0.1452(5) 0.0483(15) Uani d . 1 1
N N2 0.8252(4) 0.1701(5) 0.0295(5) 0.0434(13) Uani d . 1 1
N N3 0.8260(4) 0.3913(5) 0.0030(4) 0.0464(14) Uani d . 1 1
N N4 0.7095(4) 0.4136(6) 0.1309(5) 0.0512(15) Uani d . 1 1
N N5 0.6227(4) 0.4176(6) 0.1043(5) 0.0633(17) Uani d . 1 1
H H5 0.5870 0.3691 0.0635 0.076 Uiso calc R 1 1
Cl Cl1 0.55827(15) 0.30650(19) 0.37359(16) 0.0602(5) Uani d D 1 1
O O1A 0.4833(8) 0.3207(17) 0.2852(10) 0.127(8) Uiso d PD 0.52(2) 1
O O2A 0.5643(12) 0.1910(9) 0.4103(15) 0.122(8) Uiso d PD 0.52(2) 1
O O3A 0.6361(7) 0.3313(14) 0.3532(11) 0.083(5) Uiso d PD 0.52(2) 1
O O4A 0.5575(10) 0.3835(14) 0.4524(10) 0.122(8) Uiso d PD 0.52(2) 1
O O1B 0.4887(9) 0.3697(17) 0.3023(15) 0.138(9) Uiso d PD 0.48(2) 1
O O2B 0.5630(17) 0.1906(11) 0.343(2) 0.150(10) Uiso d PD 0.48(2) 1
O O3B 0.6372(8) 0.3682(17) 0.3837(16) 0.113(7) Uiso d PD 0.48(2) 1
O O4B 0.5511(14) 0.2894(16) 0.4654(16) 0.107(8) Uiso d P 0.48(2) 1
Cl Cl2 0.94052(15) 0.71134(14) 0.24900(17) 0.0531(5) Uani d . 1 1
O O5A 1.0162(16) 0.7872(15) 0.2902(19) 0.142(8) Uiso d P 0.632(18) 1
O O6A 0.8914(9) 0.7249(10) 0.1425(10) 0.093(5) Uiso d P 0.632(18) 1
O O7A 0.9620(11) 0.5924(12) 0.2502(11) 0.089(4) Uiso d P 0.632(18) 1
O O8A 0.8889(10) 0.7330(10) 0.3095(11) 0.080(4) Uiso d P 0.632(18) 1
O O5B 0.992(2) 0.803(2) 0.232(3) 0.109(10) Uiso d P 0.368(18) 1
O O6B 0.8541(17) 0.7254(17) 0.261(2) 0.080(7) Uiso d P 0.368(18) 1
O O7B 0.9970(14) 0.6104(16) 0.2836(15) 0.066(5) Uiso d P 0.368(18) 1
O O8B 0.9714(19) 0.736(2) 0.356(2) 0.111(9) Uiso d P 0.368(18) 1
C C1S 0.4259(8) 0.1564(13) 0.0890(9) 0.107(4) Uani d . 1 1
H H1S1 0.3858 0.0922 0.0733 0.160 Uiso calc R 1 1
H H1S2 0.4646 0.1518 0.1591 0.160 Uiso calc R 1 1
H H1S3 0.4598 0.1539 0.0458 0.160 Uiso calc R 1 1
N N1S 0.3770(7) 0.2641(9) 0.0722(7) 0.081(2) Uani d . 1 1
O O1S 0.3053(8) 0.2563(10) 0.0784(9) 0.126(3) Uani d . 1 1
O O2S 0.4083(8) 0.3523(10) 0.0574(8) 0.156(4) Uani d . 1 1

loop_
_atom_site_aniso_label
_atom_site_aniso_U_11
_atom_site_aniso_U_22
_atom_site_aniso_U_33
_atom_site_aniso_U_12
_atom_site_aniso_U_13
_atom_site_aniso_U_23
Pt1 0.0349(2) 0.0406(2) 0.0461(2) 0.00298(10) 0.01213(13) -0.00055(11)
C1 0.052(5) 0.068(6) 0.069(5) 0.017(4) 0.030(4) 0.021(4)
C2 0.050(5) 0.089(7) 0.081(6) -0.004(5) 0.025(5) 0.031(5)
C3 0.073(6) 0.065(6) 0.095(7) 0.000(5) 0.034(5) 0.032(5)
C4 0.056(5) 0.049(5) 0.094(7) 0.001(4) 0.011(5) 0.014(5)
C5 0.040(4) 0.042(4) 0.054(4) 0.003(3) 0.008(3) 0.005(3)
C6 0.044(4) 0.050(4) 0.052(4) 0.008(3) 0.008(3) -0.002(3)
C7 0.062(5) 0.043(4) 0.075(5) 0.007(4) 0.019(4) -0.011(4)
C8 0.061(6) 0.074(6) 0.080(6) 0.018(5) 0.018(5) -0.021(5)
C9 0.049(5) 0.064(5) 0.065(5) 0.013(4) 0.024(4) 0.002(4)
C11 0.035(4) 0.061(4) 0.050(4) -0.005(3) 0.006(3) -0.001(4)
C12 0.048(5) 0.063(5) 0.067(5) 0.015(4) 0.022(4) 0.009(4)
C13 0.057(5) 0.077(6) 0.069(5) -0.008(4) 0.021(4) 0.012(5)
C14 0.064(5) 0.057(5) 0.072(5) 0.005(4) 0.027(4) 0.012(4)
C15 0.061(5) 0.045(4) 0.059(5) 0.002(3) 0.022(4) 0.003(3)
C16 0.078(7) 0.077(6) 0.089(7) 0.024(5) 0.045(6) 0.000(5)
C17 0.156(12) 0.059(6) 0.083(7) 0.020(7) 0.080(8) -0.003(5)
C10 0.030(4) 0.055(5) 0.050(4) 0.006(3) 0.004(3) 0.002(3)
C18 0.100(8) 0.048(5) 0.067(5) -0.014(5) 0.040(5) -0.013(4)
N1 0.028(3) 0.052(4) 0.058(4) -0.001(3) 0.008(3) 0.006(3)
N2 0.031(3) 0.044(3) 0.051(3) 0.007(2) 0.010(3) -0.003(3)
N3 0.045(3) 0.044(3) 0.051(3) 0.002(3) 0.019(3) -0.002(3)
N4 0.054(4) 0.048(4) 0.056(4) 0.005(3) 0.024(3) 0.002(3)
N5 0.050(4) 0.067(4) 0.075(4) 0.018(3) 0.025(3) 0.005(3)
Cl1 0.0514(12) 0.0708(13) 0.0538(11) 0.0038(9) 0.0137(9) 0.0015(9)
Cl2 0.0609(13) 0.0431(10) 0.0621(12) 0.0059(8) 0.0304(10) 0.0033(8)
C1S 0.087(8) 0.138(12) 0.090(8) 0.014(8) 0.027(7) -0.010(8)
N1S 0.077(7) 0.090(7) 0.070(6) -0.002(5) 0.021(5) 0.001(5)
O1S 0.092(7) 0.119(6) 0.161(10) 0.027(7) 0.040(6) 0.009(7)
O2S 0.197(11) 0.130(9) 0.121(8) -0.041(9) 0.035(7) 0.030(7)

loop_
_atom_type_symbol
_atom_type_description
_atom_type_scat_dispersion_real
_atom_type_scat_dispersion_imag
_atom_type_scat_source
C C 0.0033 0.0016 'International Tables Vol C Tables 4.2.6.8 and 6.1.1.4'
H H 0.0000 0.0000 'International Tables Vol C Tables 4.2.6.8 and 6.1.1.4'
N N 0.0061 0.0033 'International Tables Vol C Tables 4.2.6.8 and 6.1.1.4'
O O 0.0106 0.0060 'International Tables Vol C Tables 4.2.6.8 and 6.1.1.4'
Cl Cl 0.1484 0.1585 'International Tables Vol C Tables 4.2.6.8 and 6.1.1.4'
Pt Pt -1.7033 8.3905 'International Tables Vol C Tables 4.2.6.8 and 6.1.1.4'

loop_
_geom_angle_atom_site_label_1
_geom_angle_atom_site_label_2
_geom_angle_atom_site_label_3
_geom_angle
N2 Pt1 N4 176.7(2)
N2 Pt1 N3 81.7(3)
N4 Pt1 N3 99.3(3)
N2 Pt1 N1 80.9(3)
N4 Pt1 N1 98.1(3)
N3 Pt1 N1 162.6(3)
N1 C1 C2 122.9(9)
N1 C1 H1 118.6
C2 C1 H1 118.6
C1 C2 C3 120.7(9)
C1 C2 H2 119.6
C3 C2 H2 119.6
C2 C3 C4 118.3(8)
C2 C3 H3 120.8
C4 C3 H3 120.8
C3 C4 C5 119.7(9)
C3 C4 H4 120.2
C5 C4 H4 120.2
C4 C5 N1 120.9(8)
C4 C5 C6 124.7(7)
N1 C5 C6 114.4(6)
N2 C6 C7 119.1(7)
N2 C6 C5 112.6(6)
C7 C6 C5 128.3(7)
C8 C7 C6 119.6(8)
C8 C7 H7 120.2
C6 C7 H7 120.2
C7 C8 C9 120.8(8)
C7 C8 H8 119.6
C9 C8 H8 119.6
C10 C9 C8 117.5(8)
C10 C9 H9 121.2
C8 C9 H9 121.2
C12 C11 N3 121.5(8)
C12 C11 C10 124.0(8)
N3 C11 C10 114.5(7)
C13 C12 C11 119.3(9)
C13 C12 H12 120.3
C11 C12 H12 120.3
C12 C13 C14 119.5(8)
C12 C13 H13 120.2
C14 C13 H13 120.2
C15 C14 C13 119.0(8)
C15 C14 H14 120.5
C13 C14 H14 120.5
N3 C15 C14 122.0(8)
N3 C15 H15 119.0
C14 C15 H15 119.0
C17 C16 N5 109.1(9)
C17 C16 H16 125.5
N5 C16 H16 125.5
C16 C17 C18 105.2(9)
C16 C17 H17 127.4
C18 C17 H17 127.4
C9 C10 N2 120.1(7)
C9 C10 C11 127.0(8)
N2 C10 C11 112.8(7)
N4 C18 C17 109.0(10)
N4 C18 H18 125.5
C17 C18 H18 125.5
C1 N1 C5 117.5(7)
C1 N1 Pt1 129.6(6)
C5 N1 Pt1 112.9(5)
C6 N2 C10 122.7(6)
C6 N2 Pt1 119.1(5)
C10 N2 Pt1 118.0(5)
C15 N3 C11 118.6(7)
C15 N3 Pt1 128.5(6)
C11 N3 Pt1 112.9(5)
C18 N4 N5 105.2(7)
C18 N4 Pt1 131.4(7)
N5 N4 Pt1 123.4(5)
C16 N5 N4 111.5(8)
C16 N5 H5 124.3
N4 N5 H5 124.3
O4B Cl1 O1A 120.8(12)
O4B Cl1 O1B 115.2(13)
O1A Cl1 O1B 24.9(11)
O4B Cl1 O2B 100.8(13)
O1A Cl1 O2B 88.1(12)
O1B Cl1 O2B 112.9(10)
O4B Cl1 O2A 62.3(9)
O1A Cl1 O2A 110.8(8)
O1B Cl1 O2A 132.3(11)
O2B Cl1 O2A 38.8(11)
O4B Cl1 O4A 47.1(8)
O1A Cl1 O4A 111.4(8)
O1B Cl1 O4A 89.9(11)
O2B Cl1 O4A 147.5(12)
O2A Cl1 O4A 108.7(8)
O4B Cl1 O3A 127.8(11)
O1A Cl1 O3A 110.7(8)
O1B Cl1 O3A 107.4(12)
O2B Cl1 O3A 88.6(13)
O2A Cl1 O3A 108.1(8)
O4A Cl1 O3A 106.9(7)
O4B Cl1 O3B 111.4(12)
O1A Cl1 O3B 119.6(11)
O1B Cl1 O3B 106.1(9)
O2B Cl1 O3B 110.6(14)
O2A Cl1 O3B 119.2(11)
O4A Cl1 O3B 82.9(10)
O3A Cl1 O3B 24.2(9)
O1B O1A Cl1 78.6(11)
O2B O2A Cl1 70.3(7)
O2B O2A O4B 126.5(12)
Cl1 O2A O4B 56.6(9)
O3B O3A Cl1 78.2(10)
O4B O4A Cl1 63.1(12)
O1A O1B Cl1 76.4(10)
O2A O2B Cl1 70.9(8)
O3A O3B Cl1 77.7(10)
O4A O4B Cl1 69.8(12)
O4A O4B O2A 129.9(19)
Cl1 O4B O2A 61.1(10)
O7A Cl2 O5B 124.3(13)
O7A Cl2 O8A 111.2(7)
O5B Cl2 O8A 119.0(13)
O7A Cl2 O6A 99.3(8)
O5B Cl2 O6A 83.3(15)
O8A Cl2 O6A 112.3(8)
O7A Cl2 O8B 101.0(12)
O5B Cl2 O8B 91.3(17)
O8A Cl2 O8B 52.8(11)
O6A Cl2 O8B 158.4(12)
O7A Cl2 O5A 114.1(10)
O5B Cl2 O5A 31.9(13)
O8A Cl2 O5A 105.1(11)
O6A Cl2 O5A 115.2(11)
O8B Cl2 O5A 62.3(13)
O7A Cl2 O7B 25.3(8)
O5B Cl2 O7B 107.9(15)
O8A Cl2 O7B 112.5(9)
O6A Cl2 O7B 119.0(9)
O8B Cl2 O7B 82.6(13)
O5A Cl2 O7B 90.2(12)
O7A Cl2 O6B 110.2(10)
O5B Cl2 O6B 125.4(14)
O8A Cl2 O6B 28.4(9)
O6A Cl2 O6B 84.9(12)
O8B Cl2 O6B 81.2(14)
O5A Cl2 O6B 126.4(12)
O7B Cl2 O6B 124.2(11)
O5B O5A Cl2 72(3)
O5B O5A O8B 124(4)
Cl2 O5A O8B 58.1(13)
O7B O7A Cl2 81(2)
O6B O8A O8B 145(3)
O6B O8A Cl2 81(2)
O8B O8A Cl2 63.9(13)
O5A O5B Cl2 76(3)
O8A O6B Cl2 70(2)
O7A O7B Cl2 74(2)
O8A O8B Cl2 63.3(13)
O8A O8B O5A 111(2)
Cl2 O8B O5A 59.6(14)
N1S C1S H1S1 109.5
N1S C1S H1S2 109.5
H1S1 C1S H1S2 109.5
N1S C1S H1S3 109.5
H1S1 C1S H1S3 109.5
H1S2 C1S H1S3 109.5
O2S N1S O1S 124.4(13)
O2S N1S C1S 121.0(13)
O1S N1S C1S 114.6(11)

loop_
_geom_bond_atom_site_label_1
_geom_bond_atom_site_label_2
_geom_bond_distance
Pt1 N2 1.922(6)
Pt1 N4 2.011(6)
Pt1 N3 2.018(6)
Pt1 N1 2.022(6)
C1 N1 1.308(10)
C1 C2 1.337(12)
C1 H1 0.9300
C2 C3 1.346(14)
C2 H2 0.9300
C3 C4 1.353(13)
C3 H3 0.9300
C4 C5 1.364(11)
C4 H4 0.9300
C5 N1 1.368(10)
C5 C6 1.486(11)
C6 N2 1.324(10)
C6 C7 1.381(10)
C7 C8 1.336(13)
C7 H7 0.9300
C8 C9 1.418(13)
C8 H8 0.9300
C9 C10 1.351(11)
C9 H9 0.9300
C11 C12 1.366(11)
C11 N3 1.375(10)
C11 C10 1.485(11)
C12 C13 1.360(12)
C12 H12 0.9300
C13 C14 1.389(12)
C13 H13 0.9300
C14 C15 1.373(11)
C14 H14 0.9300
C15 N3 1.326(9)
C15 H15 0.9300
C16 C17 1.295(15)
C16 N5 1.316(10)
C16 H16 0.9300
C17 C18 1.420(14)
C17 H17 0.9300
C10 N2 1.352(10)
C18 N4 1.315(10)
C18 H18 0.9300
N4 N5 1.331(8)
N5 H5 0.8600
Cl1 O4B 1.35(2)
Cl1 O1A 1.403(8)
Cl1 O1B 1.415(8)
Cl1 O2B 1.415(9)
Cl1 O2A 1.420(9)
Cl1 O4A 1.425(9)
Cl1 O3A 1.432(8)
Cl1 O3B 1.434(8)
O1A O1B 0.61(3)
O2A O2B 0.94(3)
O2A O4B 1.43(2)
O3A O3B 0.60(2)
O4A O4B 1.112(18)
Cl2 O7A 1.414(13)
Cl2 O5B 1.42(3)
Cl2 O8A 1.422(13)
Cl2 O6A 1.428(13)
Cl2 O8B 1.43(3)
Cl2 O5A 1.45(2)
Cl2 O7B 1.455(18)
Cl2 O6B 1.49(2)
O5A O5B 0.79(3)
O5A O8B 1.49(3)
O7A O7B 0.63(2)
O8A O6B 0.72(2)
O8A O8B 1.27(3)
C1S N1S 1.449(16)
C1S H1S1 0.9600
C1S H1S2 0.9600
C1S H1S3 0.9600
N1S O2S 1.191(13)
N1S O1S 1.210(14)

loop_
_geom_hbond_atom_site_label_D
_geom_hbond_atom_site_label_H
_geom_hbond_atom_site_label_A
_geom_hbond_site_symmetry_A
_geom_hbond_distance_DH
_geom_hbond_distance_HA
_geom_hbond_distance_DA
_geom_hbond_angle_DHA
_geom_hbond_publ_flag
N5 H5 O2A 4_565 0.86 2.16 2.85(2) 134.0(10) yes
C1 H1 O3A 5_555 0.93 2.47 3.31(2) 149.0(10) yes
C1S H1S2 O1A 5_555 0.96 2.58 3.20(2) 123.0(10) yes
C1S H1S3 O4A 4_565 0.96 2.46 3.40(2) 170.0(10) yes
C7 H7 O6A 1_545 0.93 2.52 3.36(2) 150.0(10) yes
C8 H8 O8A 4_565 0.93 2.47 3.31(2) 150.0(10) yes
C14 H14 O8A 4_575 0.93 2.41 3.08(2) 128.0(10) yes
C16 H16 O2A 2_655 0.93 2.52 3.28(2) 139.0(10) yes

loop_
_geom_torsion_atom_site_label_1
_geom_torsion_atom_site_label_2
_geom_torsion_atom_site_label_3
_geom_torsion_atom_site_label_4
_geom_torsion
N1 C1 C2 C3 -0.1(14)
C1 C2 C3 C4 1.4(15)
C2 C3 C4 C5 -1.4(14)
C3 C4 C5 N1 0.1(12)
C3 C4 C5 C6 -178.8(8)
C4 C5 C6 N2 -179.5(7)
N1 C5 C6 N2 1.6(10)
C4 C5 C6 C7 1.3(13)
N1 C5 C6 C7 -177.7(7)
N2 C6 C7 C8 -1.3(12)
C5 C6 C7 C8 177.9(8)
C6 C7 C8 C9 1.2(14)
C7 C8 C9 C10 -0.8(14)
N3 C11 C12 C13 -0.6(12)
C10 C11 C12 C13 -179.3(8)
C11 C12 C13 C14 0.1(13)
C12 C13 C14 C15 -0.5(13)
C13 C14 C15 N3 1.5(13)
N5 C16 C17 C18 -2.6(11)
C8 C9 C10 N2 0.5(12)
C8 C9 C10 C11 -178.3(8)
C12 C11 C10 C9 -3.7(13)
N3 C11 C10 C9 177.6(7)
C12 C11 C10 N2 177.4(7)
N3 C11 C10 N2 -1.4(9)
C16 C17 C18 N4 2.0(11)
C2 C1 N1 C5 -1.1(12)
C2 C1 N1 Pt1 178.7(6)
C4 C5 N1 C1 1.1(11)
C6 C5 N1 C1 -179.9(7)
C4 C5 N1 Pt1 -178.7(6)
C6 C5 N1 Pt1 0.3(8)
N2 Pt1 N1 C1 178.9(7)
N4 Pt1 N1 C1 -4.3(7)
N3 Pt1 N1 C1 177.0(7)
N2 Pt1 N1 C5 -1.3(5)
N4 Pt1 N1 C5 175.5(5)
N3 Pt1 N1 C5 -3.2(11)
C7 C6 N2 C10 1.0(11)
C5 C6 N2 C10 -178.3(6)
C7 C6 N2 Pt1 176.5(6)
C5 C6 N2 Pt1 -2.8(9)
C9 C10 N2 C6 -0.7(12)
C11 C10 N2 C6 178.3(6)
C9 C10 N2 Pt1 -176.2(6)
C11 C10 N2 Pt1 2.9(8)
N3 Pt1 N2 C6 -178.2(6)
N1 Pt1 N2 C6 2.4(5)
N3 Pt1 N2 C10 -2.5(6)
N1 Pt1 N2 C10 178.0(6)
C14 C15 N3 C11 -2.0(12)
C14 C15 N3 Pt1 179.1(6)
C12 C11 N3 C15 1.6(11)
C10 C11 N3 C15 -179.7(7)
C12 C11 N3 Pt1 -179.4(6)
C10 C11 N3 Pt1 -0.6(8)
N2 Pt1 N3 C15 -179.4(7)
N4 Pt1 N3 C15 3.8(7)
N1 Pt1 N3 C15 -177.5(7)
N2 Pt1 N3 C11 1.6(5)
N4 Pt1 N3 C11 -175.2(5)
N1 Pt1 N3 C11 3.5(11)
C17 C18 N4 N5 -0.7(9)
C17 C18 N4 Pt1 179.7(6)
N3 Pt1 N4 C18 -63.5(7)
N1 Pt1 N4 C18 116.9(7)
N3 Pt1 N4 N5 116.9(6)
N1 Pt1 N4 N5 -62.7(6)
C17 C16 N5 N4 2.4(11)
C18 N4 N5 C16 -1.0(9)
Pt1 N4 N5 C16 178.7(6)
O4B Cl1 O1A O1B 84(3)
O2B Cl1 O1A O1B -175(3)
O2A Cl1 O1A O1B 153(3)
O4A Cl1 O1A O1B 32(3)
O3A Cl1 O1A O1B -87(3)
O3B Cl1 O1A O1B -62(3)
O4B Cl1 O2A O2B 173(2)
O1A Cl1 O2A O2B 58(2)
O1B Cl1 O2A O2B 73(2)
O4A Cl1 O2A O2B -179(2)
O3A Cl1 O2A O2B -63(2)
O3B Cl1 O2A O2B -87(2)
O1A Cl1 O2A O4B -114.8(14)
O1B Cl1 O2A O4B -99.9(17)
O2B Cl1 O2A O4B -173(2)
O4A Cl1 O2A O4B 8.0(15)
O3A Cl1 O2A O4B 123.8(13)
O3B Cl1 O2A O4B 100.2(15)
O4B Cl1 O3A O3B -53(3)
O1A Cl1 O3A O3B 117(3)
O1B Cl1 O3A O3B 91(3)
O2B Cl1 O3A O3B -156(3)
O2A Cl1 O3A O3B -122(3)
O4A Cl1 O3A O3B -5(3)
O1A Cl1 O4A O4B 112.7(16)
O1B Cl1 O4A O4B 125.6(16)
O2B Cl1 O4A O4B -11(3)
O2A Cl1 O4A O4B -9.7(18)
O3A Cl1 O4A O4B -126.2(15)
O3B Cl1 O4A O4B -128.2(17)
O4B Cl1 O1B O1A -109(3)
O2B Cl1 O1B O1A 6(4)
O2A Cl1 O1B O1A -35(4)
O4A Cl1 O1B O1A -150(3)
O3A Cl1 O1B O1A 102(3)
O3B Cl1 O1B O1A 127(3)
O4B O2A O2B Cl1 7(3)
O4B Cl1 O2B O2A -6(2)
O1A Cl1 O2B O2A -127.5(19)
O1B Cl1 O2B O2A -130(2)
O4A Cl1 O2B O2A 2(3)
O3A Cl1 O2B O2A 121.8(19)
O3B Cl1 O2B O2A 111(2)
O4B Cl1 O3B O3A 137(2)
O1A Cl1 O3B O3A -74(3)
O1B Cl1 O3B O3A -97(3)
O2B Cl1 O3B O3A 26(3)
O2A Cl1 O3B O3A 68(3)
O4A Cl1 O3B O3A 175(3)
Cl1 O4A O4B O2A 12(2)
O1A Cl1 O4B O4A -91.5(15)
O1B Cl1 O4B O4A -64.0(17)
O2B Cl1 O4B O4A 174.2(16)
O2A Cl1 O4B O4A 169.6(19)
O3A Cl1 O4B O4A 77.5(16)
O3B Cl1 O4B O4A 56.9(17)
O1A Cl1 O4B O2A 98.8(12)
O1B Cl1 O4B O2A 126.4(13)
O2B Cl1 O4B O2A 4.6(15)
O4A Cl1 O4B O2A -169.6(19)
O3A Cl1 O4B O2A -92.1(12)
O3B Cl1 O4B O2A -112.7(13)
O2B O2A O4B O4A -21(5)
Cl1 O2A O4B O4A -13(2)
O2B O2A O4B Cl1 -8(3)
O7A Cl2 O5A O5B 117(3)
O8A Cl2 O5A O5B -121(3)
O6A Cl2 O5A O5B 3(3)
O8B Cl2 O5A O5B -153(3)
O7B Cl2 O5A O5B 125(3)
O6B Cl2 O5A O5B -100(3)
O7A Cl2 O5A O8B -90.1(15)
O5B Cl2 O5A O8B 153(3)
O8A Cl2 O5A O8B 31.9(14)
O6A Cl2 O5A O8B 156.0(14)
O7B Cl2 O5A O8B -81.5(15)
O6B Cl2 O5A O8B 53.0(19)
O5B Cl2 O7A O7B 55(3)
O8A Cl2 O7A O7B -98(2)
O6A Cl2 O7A O7B 144(2)
O8B Cl2 O7A O7B -44(3)
O5A Cl2 O7A O7B 21(3)
O6B Cl2 O7A O7B -128(3)
O7A Cl2 O8A O6B -93(2)
O5B Cl2 O8A O6B 112(3)
O6A Cl2 O8A O6B 17(2)
O8B Cl2 O8A O6B 179(3)
O5A Cl2 O8A O6B 143(2)
O7B Cl2 O8A O6B -121(2)
O7A Cl2 O8A O8B 87.9(16)
O5B Cl2 O8A O8B -67(2)
O6A Cl2 O8A O8B -161.9(14)
O5A Cl2 O8A O8B -36.0(16)
O7B Cl2 O8A O8B 60.6(17)
O6B Cl2 O8A O8B -179(3)
O8B O5A O5B Cl2 -27(3)
O7A Cl2 O5B O5A -81(3)
O8A Cl2 O5B O5A 71(3)
O6A Cl2 O5B O5A -177(3)
O8B Cl2 O5B O5A 24(3)
O7B Cl2 O5B O5A -59(3)
O6B Cl2 O5B O5A 104(3)
O8B O8A O6B Cl2 2(4)
O7A Cl2 O6B O8A 97(2)
O5B Cl2 O6B O8A -86(3)
O6A Cl2 O6B O8A -164(2)
O8B Cl2 O6B O8A -1(2)
O5A Cl2 O6B O8A -47(3)
O7B Cl2 O6B O8A 74(2)
O5B Cl2 O7B O7A -134(3)
O8A Cl2 O7B O7A 92(2)
O6A Cl2 O7B O7A -42(3)
O8B Cl2 O7B O7A 137(3)
O5A Cl2 O7B O7A -161(2)
O6B Cl2 O7B O7A 63(3)
O6B O8A O8B Cl2 -2(5)
O6B O8A O8B O5A 34(6)
Cl2 O8A O8B O5A 36.4(15)
O7A Cl2 O8B O8A -108.4(12)
O5B Cl2 O8B O8A 126.3(15)
O6A Cl2 O8B O8A 51(4)
O5A Cl2 O8B O8A 140.1(17)
O7B Cl2 O8B O8A -125.7(14)
O6B Cl2 O8B O8A 0.6(13)
O7A Cl2 O8B O5A 111.5(12)
O5B Cl2 O8B O5A -13.8(17)
O8A Cl2 O8B O5A -140.1(17)
O6A Cl2 O8B O5A -89(4)
O7B Cl2 O8B O5A 94.2(14)
O6B Cl2 O8B O5A -139.5(14)
O5B O5A O8B O8A -7(5)
Cl2 O5A O8B O8A -38.0(15)
O5B O5A O8B Cl2 31(4)
